data_2003267
loop_
_publ_author_name
'Heinemann, F. W.'
'Hartung, H.'
'Dehne, H.'
'Scheunemann, A.'

_publ_section_title
;
 Thiooxalic Acid 2-Amide-1-hydrazide-2-hydrazone
;
_journal_issue 3
_journal_name_full 'Acta Crystallographica Section C'
_journal_page_first 442
_journal_page_last 445
_journal_paper_doi 10.1107/S0108270194005494
_journal_volume 51
_journal_year 1995
_chemical_compound_source 'recrystallized from water'
_chemical_formula_moiety 'C2 H7 N5 S1'
_chemical_formula_sum 'C2 H7 N5 S'
_chemical_formula_weight 133.19
_space_group_IT_number 61
_symmetry_cell_setting orthorhombic
_symmetry_space_group_name_Hall '-P 2ac 2ab'
_symmetry_space_group_name_H-M 'P b c a'
_atom_type_scat_source IntTabC
_cell_angle_alpha 90.
_cell_angle_beta 90.
_cell_angle_gamma 90.
_cell_formula_units_Z 8
_cell_length_a 8.411(2)
_cell_length_b 7.094(1)
_cell_length_c 19.349(4)
_cell_measurement_reflns_used 82
_cell_measurement_temperature 293
_cell_measurement_theta_max 15.5
_cell_measurement_theta_min 10.0
_cell_volume 1154.5(4)
_diffrn_measurement_device 'Stoe Stadi-4'
_diffrn_measurement_method \w/\q
_diffrn_radiation_type MoK\a
_diffrn_radiation_wavelength 0.71073
_diffrn_reflns_av_R_equivalents 0.0575
_diffrn_reflns_limit_h_max 10
_diffrn_reflns_limit_h_min -10
_diffrn_reflns_limit_k_max 8
_diffrn_reflns_limit_k_min -8
_diffrn_reflns_limit_l_max 23
_diffrn_reflns_limit_l_min -23
_diffrn_reflns_number 2792
_diffrn_reflns_theta_max 25.0
_diffrn_standards_decay_% +-5
_diffrn_standards_interval_time 60
_diffrn_standards_number 3
_exptl_absorpt_coefficient_mu 0.456
_exptl_absorpt_correction_type none
_exptl_crystal_colour yellow
_exptl_crystal_density_diffrn 1.533
_exptl_crystal_description needle
_exptl_crystal_size_max 0.60
_exptl_crystal_size_mid 0.15
_exptl_crystal_size_min 0.10
_refine_diff_density_max 0.261
_refine_diff_density_min -0.180
_refine_ls_extinction_coef \c=0.021(2)
_refine_ls_extinction_method
; empirical, F~corr~ = kF~c~(1 +
0.001\cF~c~^2^\l^3^/sin(2\q)]^-1/4^
;
_refine_ls_goodness_of_fit_obs 1.004
_refine_ls_hydrogen_treatment refall
_refine_ls_number_parameters 102
_refine_ls_number_reflns 1017
_refine_ls_R_factor_obs 0.0333
_refine_ls_shift/esd_max 0.000
_refine_ls_structure_factor_coef Fsqd
_refine_ls_weighting_scheme
; w = 1/[\s^2^(F~o~^2^) + (0.0431P)^2^]
where P = (F~o~^2^ + 2F~c~^2^)/3
;
_refine_ls_wR_factor_obs 0.0804
_reflns_number_observed 701
_reflns_number_total 1017
_reflns_observed_criterion F~o~^2^>2\s(F~o~^2^)
_cod_data_source_file ka1069.cif
_cod_data_source_block ka1069_structure_1_of_1
_cod_original_formula_sum 'C2 H7 N5 S1'
_cod_database_code 2003267

loop_
_symmetry_equiv_pos_as_xyz
x,y,z
1/2+x,y,1/2-z
x,1/2-y,1/2+z
1/2-x,1/2+y,z
-x,-y,-z
1/2-x,-y,1/2+z
-x,1/2+y,1/2-z
1/2+x,1/2-y,-z

loop_
_atom_site_label
_atom_site_fract_x
_atom_site_fract_y
_atom_site_fract_z
_atom_site_U_iso_or_equiv
S1 .08589(6) .16190(10) .61326(3) .0369(2)
N1 -.1396(2) .0218(3) .69960(9) .0303(5)
N2 -.0152(3) -.0282(3) .74147(11) .0374(5)
N3 -.3853(2) .1269(3) .62573(9) .0277(5)
N4 -.5220(2) .1600(4) .58554(11) .0350(5)
N5 -.2255(2) .2178(3) .53745(9) .0342(5)
C1 -.1027(2) .1079(3) .64297(11) .0242(5)
C2 -.2444(2) .1540(3) .60010(10) .0244(5)
H21 .0770(27) -.0414(37) .7184(13) .034(7)
H22 -.0454(33) -.1172(43) .7664(15) .045(8)
H31 -.3976(25) .0896(35) .6631(14) .030(7)
H41 -.5629(36) .2583(48) .6033(15) .055(9)
H42 -.5862(32) .0657(42) .5913(16) .055(10)
H51 -.3015(35) .2404(37) .5063(14) .052(8)
H52 -.1388(36) .2380(42) .5215(13) .054(8)

loop_
_geom_angle_atom_site_label_1
_geom_angle_atom_site_label_2
_geom_angle_atom_site_label_3
_geom_angle
_geom_angle_publ_flag
C1 N1 N2 116.1(2) yes
C2 N3 N4 120.6(2) yes
N1 C1 C2 112.6(2) yes
N1 C1 S1 127.3(2) yes
C2 C1 S1 120.0(2) yes
N3 C2 N5 121.2(2) yes
N3 C2 C1 119.0(2) yes
N5 C2 C1 119.8(2) yes
N1 N2 H22 107.8(19) no
N1 N2 H21 113.1(16) no
C2 N3 H31 121.8(17) no
N4 N3 H31 117.5(16) no
N3 N4 H42 108.(2) no
N3 N4 H41 104.(2) no
C2 N5 H52 122.(2) no
C2 N5 H51 127.0(19) no

loop_
_geom_bond_atom_site_label_1
_geom_bond_atom_site_label_2
_geom_bond_distance
_geom_bond_publ_flag
S1 C1 1.730(2) yes
N1 C1 1.292(3) yes
N1 N2 1.370(3) yes
N3 C2 1.299(3) yes
N3 N4 1.408(3) yes
N5 C2 1.304(3) yes
C1 C2 1.488(3) yes
N2 H21 0.90(2) no
N3 H31 0.78(3) no
N5 H51 0.89(3) no
N5 H52 0.80(3) no
N3 H31 0.78(3) no
N4 H42 0.87(3) no
N5 H52 0.80(3) no

loop_
_geom_torsion_atom_site_label_1
_geom_torsion_atom_site_label_2
_geom_torsion_atom_site_label_3
_geom_torsion_atom_site_label_4
_geom_torsion
_geom_torsion_publ_flag
N2 N1 C1 C2 179.0(2) yes
N2 N1 C1 S1 1.7(3) yes
N4 N3 C2 N5 2.1(3) yes
N4 N3 C2 C1 -176.8(2) yes
N1 C1 C2 N3 8.2(3) yes
S1 C1 C2 N3 -174.3(2) yes
N1 C1 C2 N5 -170.8(2) yes
S1 C1 C2 N5 6.8(3) yes
